data_2200858
loop_
_publ_author_name
'Kuksa, Vladimir A.'
'Wardell, Solange M. S. V'
'Lin, Paul Kong Thoo'
'Howie, R. Alan'

_publ_section_title
;Further refinement of
 diaqua(1,7,11,17-tetraoxa-2,6,12,16-tetraazacycloeicosane-<i>N,N</i>',<i>N</i>'',<i>N</i>''')nickel(II)
 dichloride
;
_journal_issue 3
_journal_name_full 'Acta Crystallographica Section E'
_journal_page_first m74
_journal_page_last m76
_journal_paper_doi 10.1107/S1600536802001915
_journal_volume 58
_journal_year 2002
_chemical_formula_iupac '[Ni (C12 H28 N4 O4) (H2 O)2] Cl2'
_chemical_formula_moiety 'C12 H32 N4 Ni O6 2+, 2Cl 1-'
_chemical_formula_sum 'C12 H32 Cl2 N4 Ni O6'
_chemical_formula_weight 458.03
_chemical_name_systematic
;
2,6,12,16-Tetraaza-1,7,11,17-tetraoxacycloicosane-diaquanickel(II) dichloride
;
_space_group_IT_number 11
_symmetry_cell_setting monoclinic
_symmetry_space_group_name_Hall '-P 2yb'
_symmetry_space_group_name_H-M 'P 1 21/m 1'
_atom_sites_solution_hydrogens mixed
_atom_sites_solution_primary heavy
_atom_sites_solution_secondary difmap
_audit_creation_method SHELXL-97
_cell_angle_alpha 90.00
_cell_angle_beta 102.2480(18)
_cell_angle_gamma 90.00
_cell_formula_units_Z 2
_cell_length_a 7.4288(3)
_cell_length_b 13.1426(5)
_cell_length_c 10.2527(3)
_cell_measurement_reflns_used 15576
_cell_measurement_temperature 150(2)
_cell_measurement_theta_max 26.38
_cell_measurement_theta_min 2.03
_cell_volume 978.23(6)
_computing_cell_refinement MADNES
_computing_data_collection 'MADNES (Pflugrath & Messerschmidt, 1989)'
_computing_data_reduction 'ABSMAD (Karaulov, 1992)'
_computing_molecular_graphics 'ORTEP-3 (Farrugia, 1997)'
_computing_publication_material SHELXL97
_computing_structure_refinement 'SHELXL97 (Sheldrick, 1997)'
_computing_structure_solution 'SHELXS86 (Sheldrick, 1990)'
_diffrn_ambient_temperature 150(2)
_diffrn_measured_fraction_theta_full .997
_diffrn_measured_fraction_theta_max .997
_diffrn_measurement_device_type 'Delft Instruments FAST area-detector'
_diffrn_measurement_method \f
_diffrn_radiation_monochromator graphite
_diffrn_radiation_source 'fine-focus sealed tube'
_diffrn_radiation_type MoK\a
_diffrn_radiation_wavelength .71073
_diffrn_reflns_av_R_equivalents .0513
_diffrn_reflns_av_sigmaI/netI .0250
_diffrn_reflns_limit_h_max 9
_diffrn_reflns_limit_h_min -9
_diffrn_reflns_limit_k_max 16
_diffrn_reflns_limit_k_min -16
_diffrn_reflns_limit_l_max 12
_diffrn_reflns_limit_l_min -12
_diffrn_reflns_number 15576
_diffrn_reflns_theta_full 26.38
_diffrn_reflns_theta_max 26.38
_diffrn_reflns_theta_min 2.03
_diffrn_standards_decay_% 0
_diffrn_standards_number 0
_exptl_absorpt_coefficient_mu 1.300
_exptl_absorpt_correction_T_max .823
_exptl_absorpt_correction_T_min .710
_exptl_absorpt_correction_type refdelf
_exptl_absorpt_process_details '(DIFABS; Walker & Stuart, 1983)'
_exptl_crystal_colour 'light violet'
_exptl_crystal_density_diffrn 1.555
_exptl_crystal_density_method 'not measured'
_exptl_crystal_description block
_exptl_crystal_F_000 484
_exptl_crystal_size_max .60
_exptl_crystal_size_mid .15
_exptl_crystal_size_min .15
_refine_diff_density_max .310
_refine_diff_density_min -.639
_refine_ls_extinction_method none
_refine_ls_goodness_of_fit_ref 1.052
_refine_ls_hydrogen_treatment mixed
_refine_ls_matrix_type full
_refine_ls_number_parameters 152
_refine_ls_number_reflns 2090
_refine_ls_number_restraints 0
_refine_ls_restrained_S_all 1.052
_refine_ls_R_factor_all .0282
_refine_ls_R_factor_gt .0246
_refine_ls_shift/su_max <0.001
_refine_ls_shift/su_mean .000
_refine_ls_structure_factor_coef Fsqd
_refine_ls_weighting_details 'calc w = 1/[\s^2^(Fo^2^)+(0.0267P)^2^+0.4373P] where P = (Fo^2^+2Fc^2^)/3'
_refine_ls_weighting_scheme calc
_refine_ls_wR_factor_gt .0613
_refine_ls_wR_factor_ref .0631
_reflns_number_gt 1892
_reflns_number_total 2090
_reflns_threshold_expression I>2\s(I)
_cod_data_source_file cf6147.cif
_cod_data_source_block I
_cod_depositor_comments
;
The following automatic conversions were performed:

'_atom_sites_solution_hydrogens' value 'geom and difmap' was changed
to 'mixed'.

Automatic conversion script
Id: cif_fix_values 6452 2018-10-05 10:23:21Z andrius 
;
_cod_original_cell_volume 978.22(6)
_cod_original_sg_symbol_H-M 'P 21/m'
_cod_database_code 2200858
_cod_database_fobs_code 2200858

loop_
_symmetry_equiv_pos_as_xyz
'x, y, z'
'-x, y+1/2, -z'
'-x, -y, -z'
'x, -y-1/2, z'

loop_
_atom_site_label
_atom_site_fract_x
_atom_site_fract_y
_atom_site_fract_z
_atom_site_U_iso_or_equiv
_atom_site_adp_type
_atom_site_calc_flag
_atom_site_refinement_flags
_atom_site_occupancy
_atom_site_disorder_assembly
_atom_site_disorder_group
_atom_site_type_symbol
Ni1 .23391(3) .2500 .24285(2) .01320(10) Uani d S 1 . . Ni
Cl1 .73803(4) .07626(3) .24487(3) .01941(11) Uani d . 1 . . Cl
O1W .51256(19) .2500 .35069(15) .0182(3) Uani d S 1 . . O
H1W .568(3) .2013(14) .3345(18) .036(5) Uiso d . 1 . . H
O2W -.04151(19) .2500 .13598(14) .0180(3) Uani d S 1 . . O
H2W -.096(3) .2002(14) .1564(18) .034(5) Uiso d . 1 . . H
O1 .15440(12) .05709(8) .11108(10) .0204(2) Uani d . 1 . . O
O2 .33653(13) .06625(8) .38171(10) .0206(2) Uani d . 1 . . O
N1 .29493(16) .13413(9) .11811(12) .0170(2) Uani d . 1 . . N
H1N .396(2) .1059(13) .1653(16) .022(4) Uiso d . 1 . . H
N2 .17873(16) .13271(9) .36923(12) .0170(3) Uani d . 1 . . N
H2N .085(2) .0976(13) .3214(15) .017(4) Uiso d . 1 . . H
C1 .4252(3) .2500 -.0275(2) .0249(5) Uani d S 1 . . C
H1A .5352 .2500 .0465 .030 Uiso calc SR 1 . . H
H1B .4685 .2500 -.1124 .030 Uiso calc SR 1 . . H
C2 .3158(2) .15393(13) -.01978(14) .0263(3) Uani d . 1 . . C
H2A .1924 .1606 -.0790 .032 Uiso calc R 1 . . H
H2B .3790 .0956 -.0515 .032 Uiso calc R 1 . . H
C3 .2234(2) -.04547(11) .12978(15) .0230(3) Uani d . 1 . . C
H3A .3583 -.0467 .1363 .028 Uiso calc PR .74 A 1 H
H3B .1639 -.0892 .0542 .028 Uiso calc PR .74 A 1 H
H3C .2953 -.0576 .0603 .028 Uiso calc PR .26 A 2 H
H3D .1149 -.0909 .1087 .028 Uiso calc PR .26 A 2 H
C4 .1765(3) -.08232(16) .2592(2) .0232(4) Uani d P .74 B 1 C
H4A .0463 -.0650 .2575 .028 Uiso calc PR .74 B 1 H
H4B .1871 -.1574 .2625 .028 Uiso calc PR .74 B 1 H
C4A .3383(8) -.0822(4) .2574(6) .0224(12) Uani d P .26 B 2 C
H4C .4685 -.0656 .2580 .027 Uiso calc PR .26 B 2 H
H4D .3282 -.1573 .2596 .027 Uiso calc PR .26 B 2 H
C5 .2923(2) -.04018(12) .38390(15) .0248(3) Uani d . 1 . . C
H5A .2279 -.0520 .4577 .030 Uiso calc PR .74 C 1 H
H5B .4091 -.0791 .4047 .030 Uiso calc PR .74 C 1 H
H5C .1602 -.0500 .3839 .030 Uiso calc PR .26 C 2 H
H5D .3671 -.0738 .4637 .030 Uiso calc PR .26 C 2 H
C6 .1419(2) .15349(13) .50294(15) .0268(3) Uani d . 1 . . C
H6A .1880 .0957 .5627 .032 Uiso calc PR .81 D 1 H
H6B .0071 .1581 .4957 .032 Uiso calc PR .81 D 1 H
H6C .0613 .0988 .5244 .032 Uiso calc PR .19 D 2 H
H6D .2601 .1492 .5689 .032 Uiso calc PR .19 D 2 H
C7 .2304(4) .2500 .5643(2) .0237(6) Uani d SP .81 . 1 C
H7A .3612 .2500 .5570 .028 Uiso calc SPR .81 . 1 H
H7B .2279 .2500 .6604 .028 Uiso calc SPR .81 . 1 H
C7A .0573(15) .2500 .5204(10) .022(2) Uani d SP .19 . 2 C
H7C .0343 .2500 .6121 .026 Uiso calc SPR .19 . 2 H
H7D -.0649 .2500 .4589 .026 Uiso calc SPR .19 . 2 H

loop_
_atom_site_aniso_label
_atom_site_aniso_U_11
_atom_site_aniso_U_22
_atom_site_aniso_U_33
_atom_site_aniso_U_12
_atom_site_aniso_U_13
_atom_site_aniso_U_23
Ni1 .01242(14) .01446(15) .01340(15) .000 .00427(9) .000
Cl1 .01442(18) .0204(2) .0240(2) .00084(12) .00530(14) -.00023(13)
O1W .0153(7) .0164(8) .0234(8) .000 .0051(6) .000
O2W .0149(7) .0172(8) .0218(8) .000 .0033(6) .000
O1 .0132(5) .0175(5) .0294(6) -.0017(4) .0021(4) -.0033(4)
O2 .0135(5) .0183(5) .0275(6) .0021(4) -.0012(4) .0022(4)
N1 .0125(5) .0202(6) .0185(6) -.0022(5) .0035(4) -.0031(5)
N2 .0129(6) .0197(6) .0182(6) .0013(5) .0030(4) .0018(5)
C1 .0225(11) .0354(13) .0189(10) .000 .0092(8) .000
C2 .0304(8) .0322(9) .0184(7) -.0031(7) .0096(6) -.0063(6)
C3 .0238(7) .0179(7) .0272(8) .0018(6) .0047(6) -.0045(6)
C4 .0225(10) .0163(10) .0294(11) -.0009(8) .0026(8) -.0002(8)
C4A .019(3) .015(3) .035(3) -.002(2) .007(2) -.001(2)
C5 .0288(8) .0175(8) .0277(8) .0018(6) .0048(6) .0051(6)
C6 .0319(8) .0308(9) .0205(7) -.0014(7) .0120(6) .0048(7)
C7 .0254(13) .0318(15) .0129(12) .000 .0021(10) .000
C7A .024(6) .031(6) .013(5) .000 .013(4) .000

loop_
_atom_type_symbol
_atom_type_description
_atom_type_scat_dispersion_real
_atom_type_scat_dispersion_imag
_atom_type_scat_source
C C .0033 .0016 'International Tables Vol C Tables 4.2.6.8 and 6.1.1.4'
H H .0000 .0000 'International Tables Vol C Tables 4.2.6.8 and 6.1.1.4'
Cl Cl .1484 .1585 'International Tables Vol C Tables 4.2.6.8 and 6.1.1.4'
N N .0061 .0033 'International Tables Vol C Tables 4.2.6.8 and 6.1.1.4'
Ni Ni .3393 1.1124 'International Tables Vol C Tables 4.2.6.8 and 6.1.1.4'
O O .0106 .0060 'International Tables Vol C Tables 4.2.6.8 and 6.1.1.4'

loop_
_geom_angle_atom_site_label_1
_geom_angle_atom_site_label_2
_geom_angle_atom_site_label_3
_geom_angle_site_symmetry_1
_geom_angle_site_symmetry_3
_geom_angle
_geom_angle_publ_flag
N1 Ni1 N1 . 4_565 93.02(7) yes
N1 Ni1 O2W . . 89.69(4) yes
N1 Ni1 N2 . 4_565 178.75(4) yes
N1 Ni1 N2 . . 86.52(5) yes
O2W Ni1 N2 . . 91.47(4) yes
N2 Ni1 N2 4_565 . 93.92(7) yes
N1 Ni1 O1W . . 90.26(4) yes
O2W Ni1 O1W . . 179.93(5) yes
N2 Ni1 O1W 4_565 . 88.58(4) yes
H1W O1W Ni1 4_565 . 112.2(14) ?
H1W O1W H1W 4_565 . 107(3) ?
Ni1 O1W H1W . . 112.2(14) ?
H2W O2W Ni1 4_565 . 110.1(13) ?
H2W O2W H2W 4_565 . 106(3) ?
Ni1 O2W H2W . . 110.1(13) ?
C3 O1 N1 . . 114.59(10) yes
C5 O2 N2 . . 113.93(10) yes
O1 N1 C2 . . 107.27(10) yes
O1 N1 Ni1 . . 106.96(7) ?
C2 N1 Ni1 . . 122.35(10) ?
O1 N1 H1N . . 104.7(11) ?
C2 N1 H1N . . 110.4(11) ?
Ni1 N1 H1N . . 103.8(11) ?
O2 N2 C6 . . 109.60(11) yes
O2 N2 Ni1 . . 103.67(7) ?
C6 N2 Ni1 . . 122.19(10) ?
O2 N2 H2N . . 105.0(10) ?
C6 N2 H2N . . 109.2(10) ?
Ni1 N2 H2N . . 105.8(10) ?
C2 C1 C2 4_565 . 113.13(18) yes
C2 C1 H1A 4_565 . 109.0 ?
C2 C1 H1A . . 109.0 ?
C2 C1 H1B 4_565 . 109.0 ?
C2 C1 H1B . . 109.0 ?
H1A C1 H1B . . 107.8 ?
N1 C2 C1 . . 111.34(13) yes
N1 C2 H2A . . 109.4 ?
C1 C2 H2A . . 109.4 ?
N1 C2 H2B . . 109.4 ?
C1 C2 H2B . . 109.4 ?
H2A C2 H2B . . 108.0 ?
O1 C3 C4A . . 123.0(2) yes
O1 C3 C4 . . 105.85(13) yes
O1 C3 H3A . . 110.6 ?
C4 C3 H3A . . 110.6 ?
O1 C3 H3B . . 110.6 ?
C4 C3 H3B . . 110.6 ?
H3A C3 H3B . . 108.7 ?
O1 C3 H3C . . 106.6 ?
C4A C3 H3C . . 106.6 ?
O1 C3 H3D . . 106.6 ?
C4A C3 H3D . . 106.6 ?
H3C C3 H3D . . 106.6 ?
C5 C4 C3 . . 115.67(16) yes
C5 C4 H4A . . 108.4 ?
C3 C4 H4A . . 108.4 ?
C5 C4 H4B . . 108.4 ?
C3 C4 H4B . . 108.4 ?
H4A C4 H4B . . 107.4 ?
C3 C4A C5 . . 116.4(4) yes
C3 C4A H4C . . 108.2 ?
C5 C4A H4C . . 108.2 ?
C3 C4A H4D . . 108.2 ?
C5 C4A H4D . . 108.2 ?
H4C C4A H4D . . 107.3 ?
O2 C5 C4 . . 116.16(13) yes
O2 C5 C4A . . 104.3(2) yes
O2 C5 H5A . . 108.2 ?
C4 C5 H5A . . 108.2 ?
O2 C5 H5B . . 108.2 ?
C4 C5 H5B . . 108.2 ?
H5A C5 H5B . . 107.4 ?
O2 C5 H5C . . 110.9 ?
C4A C5 H5C . . 110.9 ?
O2 C5 H5D . . 110.9 ?
C4A C5 H5D . . 110.9 ?
H5C C5 H5D . . 108.9 ?
C7A C6 N2 . . 116.6(4) yes
N2 C6 C7 . . 113.13(15) yes
N2 C6 H6A . . 109.0 ?
C7 C6 H6A . . 109.0 ?
N2 C6 H6B . . 109.0 ?
C7 C6 H6B . . 109.0 ?
H6A C6 H6B . . 107.8 ?
C7A C6 H6C . . 108.1 ?
N2 C6 H6C . . 108.1 ?
C7A C6 H6D . . 108.1 ?
N2 C6 H6D . . 108.1 ?
H6C C6 H6D . . 107.3 ?
C6 C7 C6 . 4_565 115.0(2) yes
C6 C7 H7A . . 108.5 ?
C6 C7 H7B . . 108.5 ?
H7A C7 H7B . . 107.5 ?
C6 C7A C6 . 4_565 123.0(7) ?
C6 C7A H7C . . 106.6 ?
C6 C7A H7D . . 106.6 ?
H7C C7A H7D . . 106.5 ?

loop_
_geom_bond_atom_site_label_1
_geom_bond_atom_site_label_2
_geom_bond_site_symmetry_2
_geom_bond_distance
_geom_bond_publ_flag
Ni1 N1 . 2.0990(12) yes
Ni1 O2W . 2.1061(14) yes
Ni1 N2 . 2.1091(12) yes
Ni1 O1W . 2.1299(14) yes
O1W H1W 4_565 .796(18) ?
O1W H1W . .796(18) ?
O2W H2W 4_565 .820(18) ?
O2W H2W . .820(18) ?
O1 C3 . 1.4404(17) yes
O1 N1 . 1.4451(14) yes
O2 C5 . 1.4381(18) yes
O2 N2 . 1.4457(14) yes
N1 C2 . 1.4776(18) yes
N1 H1N . .883(18) ?
N2 C6 . 1.4792(18) yes
N2 H2N . .890(17) ?
C1 C2 . 1.5130(19) yes
C1 H1A . .990 ?
C1 H1B . .990 ?
C2 H2A . .990 ?
C2 H2B . .990 ?
C3 C4A . 1.484(6) yes
C3 C4 . 1.521(2) yes
C3 H3A . .990 ?
C3 H3B . .990 ?
C3 H3C . .990 ?
C3 H3D . .990 ?
C4 C5 . 1.488(2) yes
C4 H4A . .990 ?
C4 H4B . .990 ?
C4A C5 . 1.514(6) yes
C4A H4C . .990 ?
C4A H4D . .990 ?
C5 H5A . .990 ?
C5 H5B . .990 ?
C5 H5C . .990 ?
C5 H5D . .990 ?
C6 C7A . 1.443(5) yes
C6 C7 . 1.504(2) yes
C6 H6A . .990 ?
C6 H6B . .990 ?
C6 H6C . .990 ?
C6 H6D . .990 ?
C7 H7A . .990 ?
C7 H7B . .990 ?
C7A H7C . .990 ?
C7A H7D . .990 ?

loop_
_geom_hbond_atom_site_label_D
_geom_hbond_atom_site_label_H
_geom_hbond_atom_site_label_A
_geom_hbond_site_symmetry_A
_geom_hbond_distance_DH
_geom_hbond_distance_HA
_geom_hbond_distance_DA
_geom_hbond_angle_DHA
O1W H1W Cl1 . .796(18) 2.375(18) 3.1571(11) 167.7(18)
O2W H2W Cl1 1_455 .820(18) 2.339(18) 3.1493(11) 169.9(17)
N1 H1N Cl1 . .883(18) 2.529(18) 3.3597(12) 156.9(14)
N2 H2N Cl1 1_455 .890(17) 2.546(17) 3.3351(12) 148.0(13)

loop_
_geom_torsion_atom_site_label_1
_geom_torsion_atom_site_label_2
_geom_torsion_atom_site_label_3
_geom_torsion_atom_site_label_4
_geom_torsion_site_symmetry_1
_geom_torsion_site_symmetry_4
_geom_torsion
C3 O1 N1 C2 . . 94.10(13)
C3 O1 N1 Ni1 . . -133.00(9)
N1 Ni1 N1 O1 4_565 . -137.98(6)
O2W Ni1 N1 O1 . . -48.31(8)
N2 Ni1 N1 O1 . . 43.18(8)
O1W Ni1 N1 O1 . . 131.74(8)
N1 Ni1 N1 C2 4_565 . -13.89(13)
O2W Ni1 N1 C2 . . 75.78(11)
N2 Ni1 N1 C2 . . 167.28(11)
O1W Ni1 N1 C2 . . -104.16(11)
C5 O2 N2 C6 . . 86.09(14)
C5 O2 N2 Ni1 . . -141.95(9)
N1 Ni1 N2 O2 . . 48.24(8)
O2W Ni1 N2 O2 . . 137.84(8)
N2 Ni1 N2 O2 4_565 . -130.59(6)
O1W Ni1 N2 O2 . . -42.11(8)
N1 Ni1 N2 C6 . . 172.37(11)
O2W Ni1 N2 C6 . . -98.03(11)
N2 Ni1 N2 C6 4_565 . -6.46(13)
O1W Ni1 N2 C6 . . 82.02(11)
O1 N1 C2 C1 . . 166.45(12)
Ni1 N1 C2 C1 . . 42.49(17)
C2 C1 C2 N1 4_565 . -75.6(2)
N1 O1 C3 C4A . . 65.5(3)
N1 O1 C3 C4 . . 114.49(13)
O1 C3 C4 C5 . . -74.79(17)
C4A C3 C4 C5 . . 45.7(3)
O1 C3 C4A C5 . . 36.0(5)
C4 C3 C4A C5 . . -45.1(3)
N2 O2 C5 C4 . . 65.48(18)
N2 O2 C5 C4A . . 114.7(2)
C3 C4 C5 O2 . . 41.1(2)
C3 C4 C5 C4A . . -44.5(3)
C3 C4A C5 O2 . . -66.2(4)
C3 C4A C5 C4 . . 46.3(3)
O2 N2 C6 C7A . . 150.9(5)
Ni1 N2 C6 C7A . . 29.5(5)
O2 N2 C6 C7 . . 94.40(16)
Ni1 N2 C6 C7 . . -26.97(18)
C7A C6 C7 C6 . 4_565 -33.6(5)
N2 C6 C7 C6 . 4_565 72.7(2)
N2 C6 C7A C6 . 4_565 -60.6(10)
C7 C6 C7A C6 . 4_565 38.5(6)
